data_2012018
loop_
_publ_author_name
'Akhtaruzzaman, Md.'
'Tomura, Masaaki'
'Yamashita, Yoshiro'

_publ_section_title
;
 4,7-Bis(4-pyridylethynyl)-2,1,3-benzothiadiazole and its dipyridinium
 diperchlorate
;
_journal_issue 6
_journal_name_full 'Acta Crystallographica Section C'
_journal_page_first 751
_journal_page_last 753
_journal_paper_doi 10.1107/S0108270101004802
_journal_volume 57
_journal_year 2001
_chemical_formula_moiety 'C20 H10 N4 S'
_chemical_formula_sum 'C20 H10 N4 S'
_chemical_formula_weight 338.38
_chemical_melting_point 524
_chemical_name_systematic
;
4,7-bis[(4-pyridyl)ethynyl]-2,1,3-benzothiadiazole
;
_space_group_IT_number 14
_symmetry_cell_setting monoclinic
_symmetry_space_group_name_Hall '-P 2yab'
_symmetry_space_group_name_H-M 'P 1 21/a 1'
_audit_creation_method SHELXL-97
_cell_angle_alpha 90.00
_cell_angle_beta 105.22(2)
_cell_angle_gamma 90.00
_cell_formula_units_Z 4
_cell_length_a 12.487(2)
_cell_length_b 7.5477(13)
_cell_length_c 17.513(3)
_cell_measurement_reflns_used 25
_cell_measurement_temperature 296(2)
_cell_measurement_theta_max 42.36
_cell_measurement_theta_min 18.74
_cell_volume 1592.7(5)
_computing_cell_refinement 'CAD-4 Express Software'
_computing_data_collection 'CAD-4 Express Software (Enraf-Nonius, 1992)'
_computing_data_reduction
;
TEXSAN (Molecular Structure Corporation, 1995)
;
_computing_molecular_graphics 'ORTEP (Johnson, 1976)'
_computing_publication_material SHELXL97
_computing_structure_refinement 'SHELXL97 (Sheldrick, 1997)'
_computing_structure_solution 'SHELXS97 (Sheldrick, 1997)'
_diffrn_ambient_temperature 296(2)
_diffrn_measured_fraction_theta_full 1.000
_diffrn_measured_fraction_theta_max 1.000
_diffrn_measurement_device_type 'Enraf-Nonius CAD-4'
_diffrn_measurement_method \w-2\q
_diffrn_radiation_monochromator graphite
_diffrn_radiation_source 'fine-focus sealed tube'
_diffrn_radiation_type CuK\a
_diffrn_radiation_wavelength 1.54178
_diffrn_reflns_av_R_equivalents .0792
_diffrn_reflns_av_sigmaI/netI .0608
_diffrn_reflns_limit_h_max 0
_diffrn_reflns_limit_h_min -15
_diffrn_reflns_limit_k_max 0
_diffrn_reflns_limit_k_min -9
_diffrn_reflns_limit_l_max 21
_diffrn_reflns_limit_l_min -21
_diffrn_reflns_number 3416
_diffrn_reflns_theta_full 74.25
_diffrn_reflns_theta_max 74.25
_diffrn_reflns_theta_min 5.23
_diffrn_standards_decay_% 2.40
_diffrn_standards_interval_time 120
_diffrn_standards_number 3
_exptl_absorpt_coefficient_mu 1.875
_exptl_absorpt_correction_T_max .8347
_exptl_absorpt_correction_T_min .4541
_exptl_absorpt_correction_type psi-scan
_exptl_absorpt_process_details '(North et al., 1968)'
_exptl_crystal_colour yellow
_exptl_crystal_density_diffrn 1.411
_exptl_crystal_density_method 'not measured'
_exptl_crystal_description prismatic
_exptl_crystal_F_000 696
_exptl_crystal_size_max .50
_exptl_crystal_size_mid .30
_exptl_crystal_size_min .10
_refine_diff_density_max .691
_refine_diff_density_min -.325
_refine_ls_extinction_method none
_refine_ls_goodness_of_fit_ref 1.065
_refine_ls_hydrogen_treatment mixed
_refine_ls_matrix_type full
_refine_ls_number_parameters 226
_refine_ls_number_reflns 3254
_refine_ls_number_restraints 0
_refine_ls_restrained_S_all 1.065
_refine_ls_R_factor_all .1282
_refine_ls_R_factor_gt .0682
_refine_ls_shift/su_max <0.001
_refine_ls_shift/su_mean .000
_refine_ls_structure_factor_coef Fsqd
_refine_ls_weighting_details
;
calc w=1/[\s^2^(Fo^2^)+(0.1016P)^2^+0.5079P] where P=(Fo^2^+2Fc^2^)/3
;
_refine_ls_weighting_scheme calc
_refine_ls_wR_factor_ref .2092
_reflns_number_gt 1902
_reflns_number_total 3254
_reflns_threshold_expression I>2\s(I)
_cod_data_source_file de1167.cif
_cod_data_source_block I
_cod_original_cell_volume 1592.8(5)
_cod_original_sg_symbol_H-M 'P 21/a'
_cod_database_code 2012018

loop_
_symmetry_equiv_pos_as_xyz
'x, y, z'
'-x+1/2, y+1/2, -z'
'-x, -y, -z'
'x-1/2, -y-1/2, z'

loop_
_atom_site_label
_atom_site_fract_x
_atom_site_fract_y
_atom_site_fract_z
_atom_site_U_iso_or_equiv
_atom_site_adp_type
_atom_site_calc_flag
_atom_site_refinement_flags
_atom_site_occupancy
_atom_site_disorder_assembly
_atom_site_disorder_group
_atom_site_type_symbol
S1 .73678(9) .07406(18) .78638(6) .0666(4) Uani d . 1 . . S
N1 .6460(3) .1108(5) .83501(18) .0544(8) Uani d . 1 . . N
N2 .6621(3) -.0274(5) .70975(18) .0548(8) Uani d . 1 . . N
N3 .3540(3) .3989(5) 1.14848(17) .0537(8) Uani d . 1 . . N
N4 .5864(3) -.4239(5) .33033(18) .0606(10) Uani d . 1 . . N
C1 .4457(3) .0464(5) .81057(18) .0433(8) Uani d . 1 . . C
C2 .5499(3) .0443(5) .79170(18) .0430(8) Uani d . 1 . . C
C3 .5594(3) -.0351(5) .71896(19) .0437(8) Uani d . 1 . . C
C4 .4642(3) -.1088(5) .66424(19) .0465(9) Uani d . 1 . . C
C5 .3667(3) -.1089(6) .6856(2) .0527(10) Uani d . 1 . . C
H5 .3044 -.1609 .6519 .063 Uiso calc R 1 . . H
C6 .3570(3) -.0321(5) .7579(2) .0486(9) Uani d . 1 . . C
H6 .2886 -.0351 .7697 .058 Uiso calc R 1 . . H
C7 .4348(3) .1264(5) .8830(2) .0471(9) Uani d . 1 . . C
C8 .4198(3) .1887(5) .94134(19) .0499(9) Uani d . 1 . . C
C9 .3987(3) .2616(5) 1.01131(18) .0440(8) Uani d . 1 . . C
C10 .4800(3) .3453(5) 1.0694(2) .0505(9) Uani d . 1 . . C
H10 .5515 .3575 1.0636 .061 Uiso calc R 1 . . H
C11 .4541(3) .4102(6) 1.1357(2) .0549(10) Uani d . 1 . . C
H11 .5101 .4652 1.1740 .066 Uiso calc R 1 . . H
C12 .2776(4) .3207(6) 1.0921(2) .0570(11) Uani d . 1 . . C
H12 .2069 .3114 1.0997 .068 Uiso calc R 1 . . H
C13 .2930(3) .2518(6) 1.0233(2) .0546(10) Uani d . 1 . . C
H13 .2346 .2001 .9857 .065 Uiso calc R 1 . . H
C14 .4766(3) -.1775(5) .5900(2) .0505(9) Uani d . 1 . . C
C15 .4958(4) -.2288(6) .5320(2) .0568(10) Uani d . 1 . . C
C16 .5251(4) -.2938(5) .4627(2) .0512(10) Uani d . 1 . . C
C17 .6354(4) -.3077(7) .4619(2) .0691(13) Uani d . 1 . . C
H17 .6912 -.2716 .5056 .083 Uiso calc R 1 . . H
C18 .6621(4) -.3758(7) .3957(3) .0696(13) Uani d . 1 . . C
H18 .7366 -.3884 .3970 .084 Uiso calc R 1 . . H
C19 .4815(4) -.4092(6) .3322(2) .0585(11) Uani d . 1 . . C
H19 .4271 -.4429 .2872 .070 Uiso calc R 1 . . H
C20 .4473(4) -.3482(6) .3954(2) .0553(10) Uani d . 1 . . C
H20 .3720 -.3434 .3930 .066 Uiso calc R 1 . . H

loop_
_atom_site_aniso_label
_atom_site_aniso_U_11
_atom_site_aniso_U_22
_atom_site_aniso_U_33
_atom_site_aniso_U_12
_atom_site_aniso_U_13
_atom_site_aniso_U_23
S1 .0588(6) .0885(9) .0556(6) -.0093(6) .0202(5) -.0071(6)
N1 .060(2) .062(2) .0436(16) -.0068(17) .0174(15) -.0061(16)
N2 .059(2) .065(2) .0465(17) .0000(17) .0244(15) -.0019(16)
N3 .065(2) .062(2) .0410(16) -.0010(17) .0268(15) -.0132(15)
N4 .088(3) .063(2) .0387(16) -.008(2) .0314(17) -.0103(16)
C1 .059(2) .045(2) .0295(15) .0048(18) .0184(15) .0021(15)
C2 .057(2) .045(2) .0288(15) .0010(17) .0154(15) -.0001(14)
C3 .058(2) .045(2) .0334(16) .0006(17) .0196(15) .0009(15)
C4 .064(2) .048(2) .0318(16) .0004(18) .0209(16) -.0027(15)
C5 .064(2) .059(2) .0358(18) -.008(2) .0136(17) -.0076(17)
C6 .054(2) .058(2) .0376(18) .0000(19) .0192(16) -.0013(17)
C7 .059(2) .051(2) .0364(17) .0083(18) .0213(16) .0000(16)
C8 .065(2) .056(2) .0314(16) .009(2) .0177(16) .0023(16)
C9 .058(2) .048(2) .0283(15) .0090(18) .0161(15) -.0022(15)
C10 .046(2) .067(3) .0414(18) .0070(19) .0171(16) -.0042(18)
C11 .058(2) .074(3) .0323(16) -.003(2) .0111(16) -.0126(18)
C12 .059(2) .069(3) .050(2) -.004(2) .0256(19) -.012(2)
C13 .062(2) .062(3) .0407(19) -.005(2) .0153(17) -.0148(18)
C14 .071(3) .048(2) .0402(18) -.0020(19) .0272(18) -.0034(16)
C15 .082(3) .052(2) .0410(19) -.003(2) .0252(19) .0011(18)
C16 .083(3) .043(2) .0341(17) .000(2) .0273(18) -.0008(16)
C17 .082(3) .089(4) .040(2) -.024(3) .021(2) -.017(2)
C18 .078(3) .085(4) .058(3) -.016(3) .040(2) -.013(2)
C19 .087(3) .057(3) .0312(17) .010(2) .0151(19) -.0051(17)
C20 .065(2) .065(3) .0363(18) .014(2) .0147(17) -.0041(18)

loop_
_atom_type_symbol
_atom_type_description
_atom_type_scat_dispersion_real
_atom_type_scat_dispersion_imag
_atom_type_scat_source
C C .0181 .0091 'International Tables Vol C Tables 4.2.6.8 and 6.1.1.4'
H H .0000 .0000 'International Tables Vol C Tables 4.2.6.8 and 6.1.1.4'
N N .0311 .0180 'International Tables Vol C Tables 4.2.6.8 and 6.1.1.4'
S S .3331 .5567 'International Tables Vol C Tables 4.2.6.8 and 6.1.1.4'

loop_
_geom_angle_atom_site_label_1
_geom_angle_atom_site_label_2
_geom_angle_atom_site_label_3
_geom_angle
_geom_angle_publ_flag
N1 S1 N2 100.83(17) yes
C2 N1 S1 106.7(2) yes
C3 N2 S1 106.5(2) yes
C12 N3 C11 115.5(3) ?
C19 N4 C18 116.1(3) ?
C6 C1 C2 117.6(3) yes
C6 C1 C7 121.7(3) yes
C2 C1 C7 120.7(3) yes
N1 C2 C1 127.1(3) yes
N1 C2 C3 112.8(3) yes
C1 C2 C3 120.2(3) yes
N2 C3 C4 126.3(3) yes
N2 C3 C2 113.2(3) yes
C4 C3 C2 120.5(3) yes
C5 C4 C3 117.5(3) yes
C5 C4 C14 124.1(4) yes
C3 C4 C14 118.4(3) yes
C4 C5 C6 122.2(4) yes
C4 C5 H5 118.9 no
C6 C5 H5 118.9 no
C1 C6 C5 122.0(4) yes
C1 C6 H6 119.0 no
C5 C6 H6 119.0 no
C8 C7 C1 176.2(4) yes
C7 C8 C9 178.5(5) yes
C10 C9 C13 117.0(3) ?
C10 C9 C8 122.8(3) ?
C13 C9 C8 120.2(4) ?
C11 C10 C9 119.6(3) ?
C11 C10 H10 120.2 no
C9 C10 H10 120.2 no
N3 C11 C10 124.0(4) ?
N3 C11 H11 118.0 no
C10 C11 H11 118.0 no
N3 C12 C13 126.0(4) ?
N3 C12 H12 117.0 no
C13 C12 H12 117.0 no
C12 C13 C9 118.0(4) ?
C12 C13 H13 121.0 no
C9 C13 H13 121.0 no
C15 C14 C4 174.4(5) yes
C14 C15 C16 177.1(5) yes
C20 C16 C17 116.7(3) ?
C20 C16 C15 122.9(4) ?
C17 C16 C15 120.4(4) ?
C16 C17 C18 119.6(4) ?
C16 C17 H17 120.2 no
C18 C17 H17 120.2 no
N4 C18 C17 123.3(4) ?
N4 C18 H18 118.4 no
C17 C18 H18 118.4 no
N4 C19 C20 124.7(4) ?
N4 C19 H19 117.6 no
C20 C19 H19 117.6 no
C19 C20 C16 119.5(4) ?
C19 C20 H20 120.2 no
C16 C20 H20 120.2 no

loop_
_geom_bond_atom_site_label_1
_geom_bond_atom_site_label_2
_geom_bond_site_symmetry_2
_geom_bond_distance
_geom_bond_publ_flag
S1 N1 . 1.611(3) yes
S1 N2 . 1.613(4) yes
N1 C2 . 1.338(5) yes
N2 C3 . 1.334(5) yes
N3 C12 . 1.318(5) ?
N3 C11 . 1.329(5) ?
N4 C19 . 1.324(5) ?
N4 C18 . 1.329(5) ?
C1 C6 . 1.376(5) yes
C1 C2 . 1.424(5) yes
C1 C7 . 1.444(4) yes
C2 C3 . 1.441(4) yes
C3 C4 . 1.430(5) yes
C4 C5 . 1.365(5) yes
C4 C14 . 1.445(4) yes
C5 C6 . 1.426(5) yes
C5 H5 . .9300 no
C6 H6 . .9300 no
C7 C8 . 1.183(4) yes
C8 C9 . 1.429(4) yes
C9 C10 . 1.386(5) ?
C9 C13 . 1.391(5) ?
C10 C11 . 1.375(5) ?
C10 H10 . .9300 no
C11 H11 . .9300 no
C12 C13 . 1.372(5) ?
C12 H12 . .9300 no
C13 H13 . .9300 no
C14 C15 . 1.170(5) yes
C15 C16 . 1.442(5) yes
C16 C20 . 1.378(5) ?
C16 C17 . 1.385(6) ?
C17 C18 . 1.387(5) ?
C17 H17 . .9300 no
C18 H18 . .9300 no
C19 C20 . 1.367(5) ?
C19 H19 . .9300 no
C20 H20 . .9300 no

loop_
_geom_torsion_atom_site_label_1
_geom_torsion_atom_site_label_2
_geom_torsion_atom_site_label_3
_geom_torsion_atom_site_label_4
_geom_torsion
_geom_torsion_publ_flag
N2 S1 N1 C2 -.5(3) no
N1 S1 N2 C3 .7(3) no
S1 N1 C2 C1 -179.7(3) no
S1 N1 C2 C3 .1(4) no
C6 C1 C2 N1 -179.1(4) no
C7 C1 C2 N1 .2(6) no
C6 C1 C2 C3 1.1(5) no
C7 C1 C2 C3 -179.6(3) no
S1 N2 C3 C4 178.0(3) no
S1 N2 C3 C2 -.7(4) no
N1 C2 C3 N2 .4(5) no
C1 C2 C3 N2 -179.8(3) no
N1 C2 C3 C4 -178.4(3) no
C1 C2 C3 C4 1.4(5) no
N2 C3 C4 C5 178.1(4) no
C2 C3 C4 C5 -3.3(5) no
N2 C3 C4 C14 -2.2(6) no
C2 C3 C4 C14 176.4(3) no
C3 C4 C5 C6 2.7(6) no
C14 C4 C5 C6 -177.0(4) no
C2 C1 C6 C5 -1.7(6) no
C7 C1 C6 C5 179.0(3) no
C4 C5 C6 C1 -.2(6) no
C6 C1 C7 C8 4(6) no
C2 C1 C7 C8 -175(6) no
C1 C7 C8 C9 1E1(2) no
C7 C8 C9 C10 169(16) no
C7 C8 C9 C13 -12(16) no
C13 C9 C10 C11 1.4(6) no
C8 C9 C10 C11 -179.1(4) no
C12 N3 C11 C10 -.4(6) no
C9 C10 C11 N3 -.3(7) no
C11 N3 C12 C13 .0(7) no
N3 C12 C13 C9 1.1(7) no
C10 C9 C13 C12 -1.7(6) no
C8 C9 C13 C12 178.8(4) no
C5 C4 C14 C15 178(4) no
C3 C4 C14 C15 -1(5) no
C4 C14 C15 C16 31(12) no
C14 C15 C16 C20 160(9) no
C14 C15 C16 C17 -18(9) no
C20 C16 C17 C18 -.7(7) no
C15 C16 C17 C18 178.0(4) no
C19 N4 C18 C17 -2.2(7) no
C16 C17 C18 N4 2.5(8) no
C18 N4 C19 C20 .4(7) no
N4 C19 C20 C16 1.2(7) no
C17 C16 C20 C19 -.9(6) no
C15 C16 C20 C19 -179.6(4) no

loop_
_cod_related_entry_id
_cod_related_entry_database
_cod_related_entry_code
1 ChemSpider 9199410
